data_1571297
loop_
_publ_author_name
'Venkatesh, Yarra'
'Marotta, Nicholas P.'
'Lee, Virginia M.-Y.'
'Petersson, E. James'

_publ_section_title
;
 Highly tunable bimane-based fluorescent probes: design, synthesis, and
 application as a selective amyloid binding dye.
;
_journal_issue 16
_journal_name_full 'Chemical science'
_journal_page_first 6053
_journal_page_last 6063
_journal_paper_doi 10.1039/d4sc00024b
_journal_volume 15
_journal_year 2024
_chemical_formula_moiety 'C19 H21 N3 O2, C H4 O'
_chemical_formula_sum 'C20 H25 N3 O3'
_chemical_formula_weight 355.43
_space_group_crystal_system monoclinic
_space_group_IT_number 14
_space_group_name_Hall '-P 2ybc'
_space_group_name_H-M_alt 'P 1 21/c 1'
_atom_sites_solution_hydrogens geom
_atom_sites_solution_primary dual
_audit_creation_date 2022-03-28
_audit_creation_method
;
Olex2 1.5
(compiled 2021.08.20 svn.r13c46975 for OlexSys, GUI svn.r6396)
;
_audit_update_record
;
2023-02-06 deposited with the CCDC.	2024-03-19 downloaded from the CCDC.
;
_cell_angle_alpha 90
_cell_angle_beta 91.352(8)
_cell_angle_gamma 90
_cell_formula_units_Z 8
_cell_length_a 7.0514(6)
_cell_length_b 17.1123(10)
_cell_length_c 30.720(2)
_cell_measurement_reflns_used 15223
_cell_measurement_temperature 100
_cell_measurement_theta_max 28.0610
_cell_measurement_theta_min 2.6310
_cell_volume 3705.8(5)
_computing_cell_refinement 'CrysAlisPro 1.171.41.122a (Rigaku OD, 2021)'
_computing_data_collection 'CrysAlisPro 1.171.41.122a (Rigaku OD, 2021)'
_computing_data_reduction 'CrysAlisPro 1.171.41.122a (Rigaku OD, 2021)'
_computing_molecular_graphics 'ORTEP-3 (Farrugia, 2012)'
_computing_publication_material 'Olex2 1.5 (Dolomanov et al., 2009)'
_computing_structure_refinement 'SHELXL (Sheldrick, 2015)'
_computing_structure_solution 'SHELXT (Sheldrick, 2018)'
_diffrn_ambient_environment N~2~
_diffrn_ambient_temperature 100
_diffrn_detector 'HPC area detector'
_diffrn_detector_area_resol_mean 10.0
_diffrn_detector_type 'Dectris Pilatus3 R 200K'
_diffrn_measured_fraction_theta_full 0.990
_diffrn_measured_fraction_theta_max 0.985
_diffrn_measurement_details
;
List of Runs (angles in degrees, time in seconds):

  # Type    Start    End  Width  t~exp~   \w     \q     \k     \f   Frames
#--------------------------------------------------------------------------
  1  \w    -47.00  85.00   0.50   60.00    --   17.64  19.00  60.00  264
  2  \w     27.00  59.00   0.50   60.00    --   17.64  57.00  60.00   64
  3  \w    -22.00   3.00   0.50   60.00    --   17.64  77.00 150.00   50
  4  \w    -19.00  45.00   0.50   60.00    --   17.64  57.00  30.00  128
  5  \w    -19.00   7.00   0.50   60.00    --   17.64 -77.00-150.00   52
  6  \w    -25.00  36.00   0.50   60.00    --   17.64 -77.00-120.00  122
  7  \w     -1.00  54.00   0.50   60.00    --   17.64  57.00-150.00  110
  8  \w    -18.00  16.00   0.50   60.00    --   17.64  57.00  90.00   68
  9  \w    -72.00 -46.00   0.50   60.00    --   17.64 -19.00  60.00   52
 10  \w    -44.00   3.00   0.50   60.00    --   17.64 -19.00  60.00   94
 11  \w     -1.00  25.00   0.50   60.00    --   17.64  77.00 -60.00   52
 12  \w    -21.00  21.00   0.50   60.00    --  -17.95 -77.00  90.00   84
 13  \w    -42.00  24.00   0.50   60.00    --  -17.95  77.00  90.00  132
;
_diffrn_measurement_device '\k-geometry diffractometer'
_diffrn_measurement_device_type 'Rigaku XtaLAB Synergy-S'
_diffrn_measurement_method '\w scans'
_diffrn_orient_matrix_type 'CrysAlisPro convention (1999,Acta A55,543-557)'
_diffrn_orient_matrix_UB_11 -0.0004409000
_diffrn_orient_matrix_UB_12 0.0031152000
_diffrn_orient_matrix_UB_13 -0.0230201000
_diffrn_orient_matrix_UB_21 0.0963347000
_diffrn_orient_matrix_UB_22 -0.0119162000
_diffrn_orient_matrix_UB_23 -0.0000139000
_diffrn_orient_matrix_UB_31 -0.0289598000
_diffrn_orient_matrix_UB_32 -0.0395975000
_diffrn_orient_matrix_UB_33 -0.0017878000
_diffrn_radiation_monochromator mirror
_diffrn_radiation_probe x-ray
_diffrn_radiation_type 'Mo K\a'
_diffrn_radiation_wavelength 0.71073
_diffrn_reflns_av_R_equivalents 0.081
_diffrn_reflns_av_unetI/netI 0.0555
_diffrn_reflns_Laue_measured_fraction_full 0.990
_diffrn_reflns_Laue_measured_fraction_max 0.985
_diffrn_reflns_limit_h_max 8
_diffrn_reflns_limit_h_min -8
_diffrn_reflns_limit_k_max 21
_diffrn_reflns_limit_k_min -21
_diffrn_reflns_limit_l_max 38
_diffrn_reflns_limit_l_min -37
_diffrn_reflns_number 49137
_diffrn_reflns_point_group_measured_fraction_full 0.990
_diffrn_reflns_point_group_measured_fraction_max 0.985
_diffrn_reflns_theta_full 25.242
_diffrn_reflns_theta_max 26.475
_diffrn_reflns_theta_min 2.318
_diffrn_source 'micro-focus sealed X-ray tube'
_diffrn_source_type 'PhotonJet (Mo) X-ray Source'
_exptl_absorpt_coefficient_mu 0.087
_exptl_absorpt_correction_T_max 1.00000
_exptl_absorpt_correction_T_min 0.85798
_exptl_absorpt_correction_type multi-scan
_exptl_absorpt_process_details 'SCALE3 ABSPACK'
_exptl_crystal_colour 'red orange'
_exptl_crystal_density_diffrn 1.274
_exptl_crystal_description plate
_exptl_crystal_F_000 1520
_exptl_crystal_size_max 0.26
_exptl_crystal_size_mid 0.19
_exptl_crystal_size_min 0.04
_refine_diff_density_max 0.396
_refine_diff_density_min -0.330
_refine_diff_density_rms 0.077
_refine_ls_extinction_method none
_refine_ls_goodness_of_fit_ref 1.047
_refine_ls_hydrogen_treatment constr
_refine_ls_matrix_type full
_refine_ls_number_parameters 484
_refine_ls_number_reflns 13556
_refine_ls_number_restraints 0
_refine_ls_restrained_S_all 1.047
_refine_ls_R_factor_all 0.1047
_refine_ls_R_factor_gt 0.0719
_refine_ls_shift/su_max 0.000
_refine_ls_shift/su_mean 0.000
_refine_ls_structure_factor_coef Fsqd
_refine_ls_weighting_details 'w=1/[\s^2^(Fo^2^)+(0.1260P)^2^+0.9687P] where P=(Fo^2^+2Fc^2^)/3'
_refine_ls_weighting_scheme calc
_refine_ls_wR_factor_gt 0.1949
_refine_ls_wR_factor_ref 0.2144
_reflns_number_gt 9577
_reflns_number_total 13556
_reflns_threshold_expression 'I > 2\s(I)'
_twin_special_details
;
Component 2 rotated by 179.9063\% 
around [-0.01 -0.00 1.00] (reciprocal) or [0.00 -0.01 1.00] (direct)
;
_cod_data_source_file d4sc00024b2.cif
_cod_data_source_block 99590
_cod_depositor_comments 'Adding full bibliography for 1571295--1571297.cif.'
_cod_database_code 1571297
_shelx_shelxl_version_number 2018/3
_olex2_submission_special_instructions 'No special instructions were received'
_oxdiff_exptl_absorpt_empirical_details
;
Empirical correction (ABSPACK) includes:
- Absorption correction using spherical harmonics
- Frame scaling
;
_oxdiff_exptl_absorpt_empirical_full_max 1.551
_oxdiff_exptl_absorpt_empirical_full_min 0.717
_oxdiff_twin_integration_method simultaneous
_oxdiff_twin_items 2

loop_
_space_group_symop_operation_xyz
'x, y, z'
'-x, y+1/2, -z+1/2'
'-x, -y, -z'
'x, -y-1/2, z-1/2'

loop_
_atom_site_label
_atom_site_type_symbol
_atom_site_fract_x
_atom_site_fract_y
_atom_site_fract_z
_atom_site_U_iso_or_equiv
_atom_site_adp_type
_atom_site_occupancy
_atom_site_site_symmetry_order
_atom_site_calc_flag
_atom_site_refinement_flags_posn
_atom_site_refinement_flags_adp
_atom_site_refinement_flags_occupancy
_atom_site_disorder_assembly
_atom_site_disorder_group
O1 O 0.9004(5) 0.54496(16) 0.67429(7) 0.0386(7) Uani 1 1 d . . . . .
O2 O 0.8088(5) 0.45934(15) 0.58237(8) 0.0403(7) Uani 1 1 d . . . . .
N1 N 0.8291(5) 0.58940(17) 0.60428(8) 0.0281(7) Uani 1 1 d . . . . .
N2 N 0.8327(5) 0.66012(16) 0.58351(8) 0.0237(6) Uani 1 1 d . . . . .
N3 N 0.9437(5) 0.94132(19) 0.33973(9) 0.0332(8) Uani 1 1 d . . . . .
C1 C 0.8878(6) 0.5996(2) 0.64808(10) 0.0286(8) Uani 1 1 d . . . . .
C2 C 0.9227(5) 0.6816(2) 0.65234(10) 0.0259(8) Uani 1 1 d . . . . .
C3 C 0.8957(5) 0.71664(19) 0.61306(9) 0.0207(7) Uani 1 1 d . . . . .
C4 C 0.9800(6) 0.7204(2) 0.69479(10) 0.0351(9) Uani 1 1 d . . . . .
H4a H 1.111019 0.739139 0.693170 0.053 Uiso 1 1 calc R U . . .
H4b H 0.970664 0.682669 0.718621 0.053 Uiso 1 1 calc R U . . .
H4c H 0.895547 0.764724 0.700119 0.053 Uiso 1 1 calc R U . . .
C5 C 0.9143(6) 0.7995(2) 0.60035(10) 0.0256(8) Uani 1 1 d . . . . .
H5a H 1.000230 0.803647 0.575851 0.038 Uiso 1 1 calc R U . . .
H5b H 0.965549 0.829596 0.625075 0.038 Uiso 1 1 calc R U . . .
H5c H 0.789380 0.820139 0.591690 0.038 Uiso 1 1 calc R U . . .
C6 C 0.8115(6) 0.5285(2) 0.57299(11) 0.0282(8) Uani 1 1 d . . . . .
C7 C 0.8001(5) 0.5686(2) 0.53190(10) 0.0246(8) Uani 1 1 d . . . . .
C8 C 0.8217(5) 0.6469(2) 0.53873(9) 0.0199(7) Uani 1 1 d . . . . .
C9 C 0.7542(6) 0.5264(2) 0.48988(10) 0.0313(8) Uani 1 1 d . . . . .
H9a H 0.673523 0.559654 0.471203 0.047 Uiso 1 1 calc R U . . .
H9b H 0.687123 0.477698 0.496174 0.047 Uiso 1 1 calc R U . . .
H9c H 0.871968 0.514486 0.474934 0.047 Uiso 1 1 calc R U . . .
C10 C 0.8248(5) 0.71158(19) 0.50849(9) 0.0189(7) Uani 1 1 d . . . . .
H10 H 0.780709 0.761153 0.517801 0.023 Uiso 1 1 calc R U . . .
C11 C 0.8874(5) 0.7044(2) 0.46788(9) 0.0207(7) Uani 1 1 d . . . . .
H11 H 0.929945 0.654051 0.459461 0.025 Uiso 1 1 calc R U . . .
C12 C 0.8968(5) 0.76593(19) 0.43539(9) 0.0191(7) Uani 1 1 d . . . . .
C13 C 0.8464(5) 0.8432(2) 0.44313(9) 0.0229(7) Uani 1 1 d . . . . .
H13 H 0.800570 0.856858 0.470945 0.028 Uiso 1 1 calc R U . . .
C14 C 0.8606(5) 0.9007(2) 0.41198(10) 0.0246(7) Uani 1 1 d . . . . .
H14 H 0.826052 0.952849 0.418907 0.030 Uiso 1 1 calc R U . . .
C15 C 0.9249(5) 0.8836(2) 0.37036(10) 0.0256(8) Uani 1 1 d . . . . .
C16 C 0.9748(5) 0.8051(2) 0.36190(10) 0.0264(8) Uani 1 1 d . . . . .
H16 H 1.018747 0.791184 0.333957 0.032 Uiso 1 1 calc R U . . .
C17 C 0.9606(5) 0.7485(2) 0.39364(9) 0.0239(7) Uani 1 1 d . . . . .
H17 H 0.995146 0.696286 0.386998 0.029 Uiso 1 1 calc R U . . .
C18 C 0.8802(7) 1.0195(2) 0.34844(12) 0.0397(10) Uani 1 1 d . . . . .
H18d H 0.741730 1.019835 0.350560 0.060 Uiso 1 1 calc R U . . .
H18e H 0.917810 1.054105 0.324740 0.060 Uiso 1 1 calc R U . . .
H18f H 0.937704 1.037789 0.375940 0.060 Uiso 1 1 calc R U . . .
C19 C 0.9814(7) 0.9210(3) 0.29476(11) 0.0395(10) Uani 1 1 d . . . . .
H19d H 1.089241 0.885011 0.293954 0.059 Uiso 1 1 calc R U . . .
H19e H 1.011102 0.968546 0.278465 0.059 Uiso 1 1 calc R U . . .
H19f H 0.869103 0.895914 0.281578 0.059 Uiso 1 1 calc R U . . .
O1' O 0.5227(4) 0.07251(15) 0.68577(7) 0.0340(7) Uani 1 1 d . . . . .
O2' O 0.6467(4) -0.03303(14) 0.60346(8) 0.0342(6) Uani 1 1 d . . . . .
N1' N 0.6046(5) 0.10003(16) 0.61472(8) 0.0242(6) Uani 1 1 d . . . . .
N2' N 0.6082(4) 0.16568(15) 0.58922(8) 0.0216(6) Uani 1 1 d . . . . .
N3' N 0.5863(6) 0.4103(2) 0.33424(8) 0.0365(8) Uani 1 1 d . . . . .
C1' C 0.5423(5) 0.1192(2) 0.65645(10) 0.0251(8) Uani 1 1 d . . . . .
C2' C 0.5138(5) 0.2036(2) 0.65437(10) 0.0244(7) Uani 1 1 d . . . . .
C3' C 0.5511(5) 0.22885(19) 0.61388(9) 0.0205(7) Uani 1 1 d . . . . .
C4' C 0.4540(6) 0.2506(2) 0.69252(10) 0.0354(9) Uani 1 1 d . . . . .
H4'c H 0.564199 0.260585 0.711758 0.053 Uiso 1 1 calc R U . . .
H4'a H 0.357962 0.221688 0.708499 0.053 Uiso 1 1 calc R U . . .
H4'b H 0.400598 0.300425 0.682378 0.053 Uiso 1 1 calc R U . . .
C5' C 0.5430(5) 0.30929(19) 0.59609(10) 0.0238(7) Uani 1 1 d . . . . .
H5'a H 0.671727 0.327334 0.590160 0.036 Uiso 1 1 calc R U . . .
H5'b H 0.485232 0.344172 0.617335 0.036 Uiso 1 1 calc R U . . .
H5'c H 0.466634 0.309583 0.569022 0.036 Uiso 1 1 calc R U . . .
C6' C 0.6421(5) 0.0340(2) 0.58937(10) 0.0263(8) Uani 1 1 d . . . . .
C7' C 0.6735(5) 0.0650(2) 0.54639(10) 0.0257(8) Uani 1 1 d . . . . .
C8' C 0.6486(5) 0.1445(2) 0.54715(9) 0.0207(7) Uani 1 1 d . . . . .
C9' C 0.7497(6) 0.0150(2) 0.51115(11) 0.0337(9) Uani 1 1 d . . . . .
H9'a H 0.644819 -0.003369 0.492303 0.051 Uiso 1 1 calc R U . . .
H9'b H 0.815867 -0.030045 0.524089 0.051 Uiso 1 1 calc R U . . .
H9'c H 0.838462 0.045431 0.493892 0.051 Uiso 1 1 calc R U . . .
C10' C 0.6602(5) 0.2029(2) 0.51339(9) 0.0229(7) Uani 1 1 d . . . . .
H10' H 0.692379 0.254780 0.521786 0.028 Uiso 1 1 calc R U . . .
C11' C 0.6283(5) 0.1885(2) 0.47076(9) 0.0218(7) Uani 1 1 d . . . . .
H11' H 0.603435 0.135825 0.462697 0.026 Uiso 1 1 calc R U . . .
C12' C 0.6283(5) 0.2459(2) 0.43594(9) 0.0226(7) Uani 1 1 d . . . . .
C13' C 0.6718(5) 0.3248(2) 0.44251(9) 0.0230(7) Uani 1 1 d . . . . .
H13' H 0.710121 0.341793 0.470813 0.028 Uiso 1 1 calc R U . . .
C14' C 0.6608(5) 0.3782(2) 0.40947(10) 0.0258(8) Uani 1 1 d . . . . .
H14' H 0.693058 0.431209 0.415245 0.031 Uiso 1 1 calc R U . . .
C15' C 0.6022(5) 0.3561(2) 0.36661(9) 0.0256(8) Uani 1 1 d . . . . .
C16' C 0.5645(5) 0.2761(2) 0.35978(10) 0.0257(8) Uani 1 1 d . . . . .
H16' H 0.530413 0.258287 0.331367 0.031 Uiso 1 1 calc R U . . .
C17' C 0.5763(5) 0.2236(2) 0.39336(9) 0.0244(7) Uani 1 1 d . . . . .
H17' H 0.548326 0.170225 0.387632 0.029 Uiso 1 1 calc R U . . .
C18' C 0.6088(7) 0.4926(2) 0.34345(11) 0.0400(10) Uani 1 1 d . . . . .
H18a H 0.525419 0.507431 0.367134 0.060 Uiso 1 1 calc R U . . .
H18b H 0.575396 0.522923 0.317325 0.060 Uiso 1 1 calc R U . . .
H18c H 0.740967 0.503182 0.352124 0.060 Uiso 1 1 calc R U . . .
C19' C 0.5355(7) 0.3879(3) 0.28966(10) 0.0410(11) Uani 1 1 d . . . . .
H19a H 0.626421 0.349170 0.279328 0.062 Uiso 1 1 calc R U . . .
H19b H 0.538091 0.434121 0.270870 0.062 Uiso 1 1 calc R U . . .
H19c H 0.407714 0.365293 0.288839 0.062 Uiso 1 1 calc R U . . .
O3 O 0.8344(5) 0.37768(16) 0.67545(8) 0.0469(9) Uani 1 1 d . . . . .
H3 H 0.854333 0.421051 0.663595 0.070 Uiso 1 1 calc R U . . .
C20 C 0.9124(8) 0.3780(3) 0.71792(13) 0.0536(13) Uani 1 1 d . . . . .
H20a H 1.042208 0.398441 0.717443 0.080 Uiso 1 1 calc R U . . .
H20b H 0.914244 0.324632 0.729444 0.080 Uiso 1 1 calc R U . . .
H20c H 0.835259 0.411271 0.736509 0.080 Uiso 1 1 calc R U . . .
O3' O 0.7110(5) -0.10715(19) 0.68513(9) 0.0524(9) Uani 1 1 d . . . . .
H3' H 0.668521 -0.081417 0.663755 0.079 Uiso 1 1 calc R U . . .
C20' C 0.5857(9) -0.1030(3) 0.71854(13) 0.0513(13) Uani 1 1 d . . . . .
H20e H 0.581245 -0.049295 0.729543 0.077 Uiso 1 1 calc R U . . .
H20f H 0.627275 -0.138186 0.742059 0.077 Uiso 1 1 calc R U . . .
H20d H 0.459215 -0.118555 0.707877 0.077 Uiso 1 1 calc R U . . .

loop_
_atom_site_aniso_label
_atom_site_aniso_U_11
_atom_site_aniso_U_22
_atom_site_aniso_U_33
_atom_site_aniso_U_23
_atom_site_aniso_U_13
_atom_site_aniso_U_12
O1 0.059(2) 0.0332(16) 0.0237(12) 0.0096(10) 0.0092(11) 0.0092(14)
O2 0.062(2) 0.0162(14) 0.0429(15) 0.0023(10) 0.0162(13) -0.0055(13)
N1 0.044(2) 0.0171(15) 0.0232(13) 0.0035(10) 0.0058(12) -0.0006(14)
N2 0.0380(19) 0.0150(15) 0.0182(12) -0.0001(10) 0.0039(11) -0.0002(13)
N3 0.038(2) 0.0348(19) 0.0265(15) 0.0086(12) -0.0012(12) -0.0052(15)
C1 0.032(2) 0.030(2) 0.0235(16) 0.0051(13) 0.0115(14) 0.0073(17)
C2 0.023(2) 0.035(2) 0.0199(15) -0.0011(13) 0.0024(12) 0.0057(16)
C3 0.0202(18) 0.0191(17) 0.0228(15) -0.0044(12) 0.0033(12) 0.0034(14)
C4 0.040(2) 0.042(2) 0.0224(16) -0.0054(14) -0.0023(14) 0.0097(19)
C5 0.031(2) 0.0211(18) 0.0252(16) -0.0047(12) 0.0019(13) 0.0012(15)
C6 0.033(2) 0.0206(19) 0.0315(17) -0.0026(13) 0.0108(14) -0.0032(16)
C7 0.028(2) 0.0215(18) 0.0251(16) -0.0032(12) 0.0047(13) -0.0021(15)
C8 0.0199(17) 0.0228(18) 0.0171(14) -0.0040(11) 0.0034(11) -0.0013(14)
C9 0.040(2) 0.025(2) 0.0288(17) -0.0078(14) 0.0042(15) -0.0087(18)
C10 0.0188(18) 0.0148(16) 0.0230(15) -0.0008(11) -0.0009(12) -0.0024(13)
C11 0.0166(18) 0.0223(18) 0.0232(15) -0.0011(12) -0.0035(12) -0.0013(14)
C12 0.0124(16) 0.0259(18) 0.0190(14) 0.0007(11) -0.0024(11) -0.0027(14)
C13 0.0243(19) 0.0264(19) 0.0180(14) -0.0025(12) -0.0009(12) -0.0026(15)
C14 0.028(2) 0.0203(18) 0.0248(16) 0.0009(12) -0.0052(13) -0.0046(15)
C15 0.0186(19) 0.033(2) 0.0250(16) 0.0044(13) -0.0060(13) -0.0050(15)
C16 0.0226(19) 0.039(2) 0.0174(15) -0.0003(13) 0.0023(12) 0.0014(17)
C17 0.0209(18) 0.0281(19) 0.0226(15) -0.0016(12) 0.0007(12) 0.0027(15)
C18 0.053(3) 0.029(2) 0.037(2) 0.0084(15) -0.0084(17) -0.013(2)
C19 0.040(3) 0.052(3) 0.0262(18) 0.0124(16) 0.0017(15) -0.006(2)
O1' 0.0449(18) 0.0293(15) 0.0274(12) 0.0105(10) -0.0076(11) -0.0092(13)
O2' 0.0454(18) 0.0139(13) 0.0431(14) 0.0012(10) -0.0084(12) 0.0036(12)
N1' 0.0355(19) 0.0118(14) 0.0249(13) 0.0035(10) -0.0060(12) -0.0020(13)
N2' 0.0310(17) 0.0137(14) 0.0199(12) 0.0029(9) -0.0043(11) -0.0020(12)
N3' 0.052(2) 0.038(2) 0.0197(14) 0.0007(12) 0.0025(13) -0.0031(17)
C1' 0.026(2) 0.0253(19) 0.0230(16) 0.0008(13) -0.0086(13) -0.0048(15)
C2' 0.025(2) 0.0266(19) 0.0216(15) -0.0006(12) -0.0049(13) -0.0044(15)
C3' 0.0225(18) 0.0169(17) 0.0219(15) -0.0033(11) -0.0062(12) -0.0008(13)
C4' 0.052(3) 0.030(2) 0.0243(17) -0.0043(14) 0.0023(16) -0.0042(19)
C5' 0.033(2) 0.0134(17) 0.0251(16) -0.0006(12) -0.0001(13) -0.0002(14)
C6' 0.026(2) 0.0185(18) 0.0337(17) -0.0019(13) -0.0091(14) 0.0052(15)
C7' 0.0206(19) 0.0258(19) 0.0304(17) -0.0064(13) -0.0056(13) 0.0033(15)
C8' 0.0166(17) 0.0202(17) 0.0251(15) -0.0041(12) -0.0041(12) 0.0028(14)
C9' 0.032(2) 0.030(2) 0.0393(19) -0.0127(15) -0.0029(15) 0.0083(18)
C10' 0.0210(19) 0.0231(18) 0.0247(16) -0.0038(12) 0.0006(12) 0.0000(15)
C11' 0.0157(18) 0.0247(18) 0.0249(15) -0.0053(12) 0.0007(12) 0.0009(14)
C12' 0.0137(17) 0.034(2) 0.0199(15) -0.0070(12) 0.0017(12) 0.0010(15)
C13' 0.0200(18) 0.032(2) 0.0167(14) -0.0059(12) 0.0014(12) -0.0022(15)
C14' 0.026(2) 0.030(2) 0.0214(15) -0.0047(13) 0.0018(13) -0.0061(15)
C15' 0.0239(19) 0.034(2) 0.0191(15) -0.0008(13) 0.0055(12) 0.0002(16)
C16' 0.024(2) 0.035(2) 0.0186(15) -0.0069(13) 0.0022(12) -0.0048(16)
C17' 0.0182(18) 0.034(2) 0.0215(15) -0.0086(13) 0.0026(12) 0.0010(15)
C18' 0.055(3) 0.038(2) 0.0280(18) 0.0069(15) 0.0057(17) -0.004(2)
C19' 0.049(3) 0.058(3) 0.0164(16) 0.0003(15) 0.0042(15) 0.001(2)
O3 0.080(3) 0.0266(15) 0.0337(14) 0.0025(11) -0.0085(14) -0.0082(16)
C20 0.066(4) 0.053(3) 0.040(2) 0.0076(19) -0.011(2) -0.012(3)
O3' 0.073(3) 0.045(2) 0.0397(16) 0.0126(12) 0.0158(15) 0.0173(17)
C20' 0.076(4) 0.044(3) 0.035(2) 0.0118(17) 0.012(2) 0.016(3)

loop_
_atom_type_symbol
_atom_type_description
_atom_type_scat_dispersion_real
_atom_type_scat_dispersion_imag
_atom_type_scat_source
C C 0.0033 0.0016 'International Tables Vol C Tables 4.2.6.8 and 6.1.1.4'
H H 0.0000 0.0000 'International Tables Vol C Tables 4.2.6.8 and 6.1.1.4'
N N 0.0061 0.0033 'International Tables Vol C Tables 4.2.6.8 and 6.1.1.4'
O O 0.0106 0.0060 'International Tables Vol C Tables 4.2.6.8 and 6.1.1.4'

loop_
_geom_angle_atom_site_label_1
_geom_angle_atom_site_label_2
_geom_angle_atom_site_label_3
_geom_angle
_geom_angle_site_symmetry_1
_geom_angle_site_symmetry_3
_geom_angle_publ_flag
N2 N1 C1 109.1(3) . . ?
N2 N1 C6 109.6(2) . . ?
C1 N1 C6 139.1(3) . . ?
N1 N2 C3 108.6(2) . . ?
N1 N2 C8 108.4(3) . . ?
C3 N2 C8 140.0(3) . . ?
C15 N3 C18 120.4(3) . . ?
C15 N3 C19 120.1(3) . . ?
C18 N3 C19 117.6(3) . . ?
O1 C1 N1 122.9(3) . . ?
O1 C1 C2 132.3(3) . . ?
N1 C1 C2 104.8(3) . . ?
C1 C2 C4 123.6(3) . . ?
C3 C2 C1 109.4(3) . . ?
C3 C2 C4 127.0(3) . . ?
N2 C3 C5 121.6(3) . . ?
C2 C3 N2 108.0(3) . . ?
C2 C3 C5 130.4(3) . . ?
O2 C6 N1 123.6(3) . . ?
O2 C6 C7 132.1(3) . . ?
N1 C6 C7 104.3(3) . . ?
C6 C7 C9 122.0(3) . . ?
C8 C7 C6 109.3(3) . . ?
C8 C7 C9 128.5(3) . . ?
N2 C8 C10 120.6(3) . . ?
C7 C8 N2 108.3(3) . . ?
C7 C8 C10 131.0(3) . . ?
C11 C10 C8 122.6(3) . . ?
C10 C11 C12 126.5(3) . . ?
C13 C12 C11 123.7(3) . . ?
C13 C12 C17 116.6(3) . . ?
C17 C12 C11 119.7(3) . . ?
C14 C13 C12 122.5(3) . . ?
C13 C14 C15 121.0(3) . . ?
N3 C15 C14 121.0(3) . . ?
N3 C15 C16 121.9(3) . . ?
C14 C15 C16 117.1(3) . . ?
C17 C16 C15 121.0(3) . . ?
C16 C17 C12 121.9(3) . . ?
N2' N1' C1' 109.9(3) . . ?
N2' N1' C6' 109.7(2) . . ?
C6' N1' C1' 139.8(3) . . ?
N1' N2' C3' 108.5(2) . . ?
N1' N2' C8' 109.1(3) . . ?
C8' N2' C3' 141.9(3) . . ?
C15' N3' C18' 120.9(3) . . ?
C15' N3' C19' 121.4(3) . . ?
C18' N3' C19' 117.6(3) . . ?
O1' C1' N1' 124.5(3) . . ?
O1' C1' C2' 131.7(3) . . ?
N1' C1' C2' 103.7(3) . . ?
C1' C2' C4' 122.7(3) . . ?
C3' C2' C1' 109.1(3) . . ?
C3' C2' C4' 128.1(3) . . ?
N2' C3' C5' 122.2(3) . . ?
C2' C3' N2' 108.7(3) . . ?
C2' C3' C5' 129.1(3) . . ?
O2' C6' N1' 124.2(3) . . ?
O2' C6' C7' 131.5(3) . . ?
N1' C6' C7' 104.2(3) . . ?
C6' C7' C9' 121.2(3) . . ?
C8' C7' C6' 109.1(3) . . ?
C8' C7' C9' 129.1(3) . . ?
N2' C8' C10' 120.6(3) . . ?
C7' C8' N2' 107.8(3) . . ?
C7' C8' C10' 131.6(3) . . ?
C11' C10' C8' 124.1(3) . . ?
C10' C11' C12' 126.1(3) . . ?
C13' C12' C11' 123.4(3) . . ?
C13' C12' C17' 116.7(3) . . ?
C17' C12' C11' 119.9(3) . . ?
C14' C13' C12' 122.0(3) . . ?
C13' C14' C15' 121.3(3) . . ?
N3' C15' C14' 120.7(3) . . ?
N3' C15' C16' 122.7(3) . . ?
C16' C15' C14' 116.5(3) . . ?
C17' C16' C15' 121.1(3) . . ?
C16' C17' C12' 122.3(3) . . ?

loop_
_geom_bond_atom_site_label_1
_geom_bond_atom_site_label_2
_geom_bond_distance
_geom_bond_site_symmetry_2
_geom_bond_publ_flag
O1 C1 1.235(4) . ?
O2 C6 1.219(4) . ?
N1 N2 1.369(4) . ?
N1 C1 1.409(4) . ?
N1 C6 1.421(4) . ?
N2 C3 1.392(4) . ?
N2 C8 1.394(4) . ?
N3 C15 1.373(4) . ?
N3 C18 1.438(5) . ?
N3 C19 1.455(5) . ?
C1 C2 1.430(5) . ?
C2 C3 1.357(4) . ?
C2 C4 1.510(5) . ?
C3 C5 1.477(5) . ?
C6 C7 1.437(5) . ?
C7 C8 1.364(5) . ?
C7 C9 1.508(4) . ?
C8 C10 1.445(4) . ?
C10 C11 1.339(4) . ?
C11 C12 1.453(4) . ?
C12 C13 1.391(5) . ?
C12 C17 1.401(4) . ?
C13 C14 1.378(5) . ?
C14 C15 1.398(5) . ?
C15 C16 1.414(5) . ?
C16 C17 1.380(5) . ?
O1' C1' 1.215(4) . ?
O2' C6' 1.225(4) . ?
N1' N2' 1.370(4) . ?
N1' C1' 1.404(4) . ?
N1' C6' 1.401(4) . ?
N2' C3' 1.385(4) . ?
N2' C8' 1.378(4) . ?
N3' C15' 1.362(5) . ?
N3' C18' 1.445(5) . ?
N3' C19' 1.459(4) . ?
C1' C2' 1.459(5) . ?
C2' C3' 1.348(4) . ?
C2' C4' 1.490(5) . ?
C3' C5' 1.482(4) . ?
C6' C7' 1.445(5) . ?
C7' C8' 1.373(5) . ?
C7' C9' 1.490(5) . ?
C8' C10' 1.444(5) . ?
C10' C11' 1.347(4) . ?
C11' C12' 1.452(5) . ?
C12' C13' 1.398(5) . ?
C12' C17' 1.403(4) . ?
C13' C14' 1.367(5) . ?
C14' C15' 1.422(4) . ?
C15' C16' 1.409(5) . ?
C16' C17' 1.369(5) . ?
O3 C20 1.404(5) . ?
O3' C20' 1.372(5) . ?

loop_
_twin_individual_id
_twin_individual_mass_fraction_refined
_oxdiff_twin_reflns_isolated
_oxdiff_twin_reflns_overlapped
_twin_individual_twin_lattice_type
_twin_individual_twin_matrix_11
_twin_individual_twin_matrix_12
_twin_individual_twin_matrix_13
_twin_individual_twin_matrix_21
_twin_individual_twin_matrix_22
_twin_individual_twin_matrix_23
_twin_individual_twin_matrix_31
_twin_individual_twin_matrix_32
_twin_individual_twin_matrix_33
1 0.4921(16) 13715 21571 ref 1.0000 0.0000 0.0000 0.0000 1.0000 0.0000 0.0000 0.0000 1.0000
2 0.5079(16) 13851 21571 nmt -1.0008 -0.0007 -0.0131 0.0040 -0.9992 -0.0016 0.0008 -0.0181 0.9996
